data_2226905
loop_
_publ_author_name
'Zhao, Xiao-Fan'
'Li, Fang'

_publ_section_title
;
 Bromido(2-{1-[2-(piperidin-1-yl)ethylimino]ethyl}phenolato)copper(II)
;
_journal_coeditor_code HB5544
_journal_issue 8
_journal_name_full 'Acta Crystallographica Section E'
_journal_page_first m913
_journal_paper_doi 10.1107/S1600536810026711
_journal_volume 66
_journal_year 2010
_chemical_formula_iupac '[Cu Br (C15 H21 N2 O)]'
_chemical_formula_moiety 'C15 H21 Br Cu N2 O'
_chemical_formula_sum 'C15 H21 Br Cu N2 O'
_chemical_formula_weight 388.79
_chemical_name_systematic
;
Bromido(2-{1-[2-(piperidin-1-yl)ethylimino]ethyl}phenolato)copper(II)
;
_space_group_IT_number 14
_symmetry_cell_setting monoclinic
_symmetry_space_group_name_Hall '-P 2ybc'
_symmetry_space_group_name_H-M 'P 1 21/c 1'
_atom_sites_solution_hydrogens geom
_atom_sites_solution_primary direct
_atom_sites_solution_secondary difmap
_audit_creation_method SHELXL-97
_cell_angle_alpha 90.00
_cell_angle_beta 92.366(3)
_cell_angle_gamma 90.00
_cell_formula_units_Z 4
_cell_length_a 10.988(3)
_cell_length_b 17.181(5)
_cell_length_c 8.173(2)
_cell_measurement_reflns_used 2701
_cell_measurement_temperature 298(2)
_cell_measurement_theta_max 26.3
_cell_measurement_theta_min 2.3
_cell_volume 1541.6(7)
_computing_cell_refinement 'SAINT (Bruker, 1998)'
_computing_data_collection 'SMART (Bruker, 1998)'
_computing_data_reduction 'SAINT (Bruker, 1998)'
_computing_molecular_graphics 'SHELXTL (Sheldrick, 2008)'
_computing_publication_material 'SHELXTL (Sheldrick, 2008)'
_computing_structure_refinement 'SHELXL97 (Sheldrick, 2008)'
_computing_structure_solution 'SHELXS97 (Sheldrick, 2008)'
_diffrn_ambient_temperature 298(2)
_diffrn_measured_fraction_theta_full 0.998
_diffrn_measured_fraction_theta_max 0.998
_diffrn_measurement_device_type 'Bruker SMART CCD'
_diffrn_measurement_method '\w scans'
_diffrn_radiation_monochromator graphite
_diffrn_radiation_source 'fine-focus sealed tube'
_diffrn_radiation_type MoK\a
_diffrn_radiation_wavelength 0.71073
_diffrn_reflns_av_R_equivalents 0.0440
_diffrn_reflns_av_sigmaI/netI 0.0557
_diffrn_reflns_limit_h_max 14
_diffrn_reflns_limit_h_min -12
_diffrn_reflns_limit_k_max 21
_diffrn_reflns_limit_k_min -21
_diffrn_reflns_limit_l_max 10
_diffrn_reflns_limit_l_min -7
_diffrn_reflns_number 9503
_diffrn_reflns_theta_full 27.00
_diffrn_reflns_theta_max 27.00
_diffrn_reflns_theta_min 2.20
_diffrn_standards_number 0
_exptl_absorpt_coefficient_mu 4.005
_exptl_absorpt_correction_T_max 0.459
_exptl_absorpt_correction_T_min 0.411
_exptl_absorpt_correction_type multi-scan
_exptl_absorpt_process_details '(SADABS; Sheldrick, 1996)'
_exptl_crystal_colour blue
_exptl_crystal_density_diffrn 1.675
_exptl_crystal_density_method 'not measured'
_exptl_crystal_description block
_exptl_crystal_F_000 788
_exptl_crystal_size_max 0.27
_exptl_crystal_size_mid 0.23
_exptl_crystal_size_min 0.23
_refine_diff_density_max 0.396
_refine_diff_density_min -0.487
_refine_ls_extinction_method none
_refine_ls_goodness_of_fit_ref 1.059
_refine_ls_hydrogen_treatment constr
_refine_ls_matrix_type full
_refine_ls_number_parameters 182
_refine_ls_number_reflns 3357
_refine_ls_number_restraints 0
_refine_ls_restrained_S_all 1.059
_refine_ls_R_factor_all 0.0620
_refine_ls_R_factor_gt 0.0349
_refine_ls_shift/su_max 0.000
_refine_ls_shift/su_mean 0.000
_refine_ls_structure_factor_coef Fsqd
_refine_ls_weighting_details 'calc w=1/[\s^2^(Fo^2^)+(0.0318P)^2^+0.4765P] where P=(Fo^2^+2Fc^2^)/3'
_refine_ls_weighting_scheme calc
_refine_ls_wR_factor_gt 0.0754
_refine_ls_wR_factor_ref 0.0841
_reflns_number_gt 2373
_reflns_number_total 3357
_reflns_threshold_expression I>2\s(I)
_cod_data_source_file hb5544.cif
_cod_data_source_block I
_cod_original_sg_symbol_H-M 'P 21/c'
_cod_database_code 2226905
_cod_database_fobs_code 2226905

loop_
_symmetry_equiv_pos_as_xyz
'x, y, z'
'-x, y+1/2, -z+1/2'
'-x, -y, -z'
'x, -y-1/2, z-1/2'

loop_
_atom_site_type_symbol
_atom_site_label
_atom_site_fract_x
_atom_site_fract_y
_atom_site_fract_z
_atom_site_U_iso_or_equiv
_atom_site_adp_type
_atom_site_calc_flag
_atom_site_refinement_flags
_atom_site_occupancy
_atom_site_disorder_assembly
_atom_site_disorder_group
Cu Cu1 0.50444(4) 0.13785(2) 0.50364(5) 0.02851(12) Uani d . 1 . .
N N1 0.6334(3) 0.12175(16) 0.3495(3) 0.0315(7) Uani d . 1 . .
N N2 0.3861(2) 0.12461(14) 0.3077(3) 0.0257(6) Uani d . 1 . .
O O1 0.6161(2) 0.17983(15) 0.6586(3) 0.0441(7) Uani d . 1 . .
Br Br1 0.36084(4) 0.10855(2) 0.70885(4) 0.04276(13) Uani d . 1 . .
C C1 0.8014(3) 0.13107(19) 0.5452(4) 0.0327(8) Uani d . 1 . .
C C2 0.7327(3) 0.16805(19) 0.6674(4) 0.0318(8) Uani d . 1 . .
C C3 0.7973(4) 0.1946(2) 0.8102(5) 0.0428(9) Uani d . 1 . .
H H3 0.7548 0.2208 0.8895 0.051 Uiso calc R 1 . .
C C4 0.9194(4) 0.1831(2) 0.8359(5) 0.0514(11) Uani d . 1 . .
H H4 0.9586 0.2013 0.9314 0.062 Uiso calc R 1 . .
C C5 0.9849(4) 0.1445(3) 0.7204(6) 0.0580(12) Uani d . 1 . .
H H5 1.0677 0.1355 0.7386 0.070 Uiso calc R 1 . .
C C6 0.9266(3) 0.1197(2) 0.5789(5) 0.0498(11) Uani d . 1 . .
H H6 0.9717 0.0942 0.5015 0.060 Uiso calc R 1 . .
C C7 0.7472(3) 0.1122(2) 0.3834(4) 0.0333(8) Uani d . 1 . .
C C8 0.8306(4) 0.0842(3) 0.2529(5) 0.0555(12) Uani d . 1 . .
H H8A 0.7826 0.0659 0.1599 0.083 Uiso calc R 1 . .
H H8B 0.8807 0.0426 0.2959 0.083 Uiso calc R 1 . .
H H8C 0.8815 0.1264 0.2202 0.083 Uiso calc R 1 . .
C C9 0.5824(3) 0.1139(2) 0.1796(4) 0.0401(9) Uani d . 1 . .
H H9A 0.5748 0.0594 0.1503 0.048 Uiso calc R 1 . .
H H9B 0.6357 0.1388 0.1038 0.048 Uiso calc R 1 . .
C C10 0.4607(3) 0.1519(2) 0.1714(4) 0.0354(9) Uani d . 1 . .
H H10A 0.4705 0.2079 0.1781 0.042 Uiso calc R 1 . .
H H10B 0.4192 0.1397 0.0675 0.042 Uiso calc R 1 . .
C C11 0.2726(3) 0.1720(2) 0.3175(4) 0.0365(9) Uani d . 1 . .
H H11A 0.2943 0.2267 0.3228 0.044 Uiso calc R 1 . .
H H11B 0.2327 0.1589 0.4174 0.044 Uiso calc R 1 . .
C C12 0.1837(4) 0.1588(2) 0.1714(5) 0.0478(10) Uani d . 1 . .
H H12A 0.1102 0.1888 0.1863 0.057 Uiso calc R 1 . .
H H12B 0.2202 0.1769 0.0722 0.057 Uiso calc R 1 . .
C C13 0.1513(4) 0.0739(3) 0.1531(5) 0.0514(11) Uani d . 1 . .
H H13A 0.1009 0.0664 0.0542 0.062 Uiso calc R 1 . .
H H13B 0.1050 0.0574 0.2455 0.062 Uiso calc R 1 . .
C C14 0.2659(3) 0.0248(2) 0.1448(4) 0.0368(9) Uani d . 1 . .
H H14A 0.2440 -0.0299 0.1429 0.044 Uiso calc R 1 . .
H H14B 0.3066 0.0365 0.0446 0.044 Uiso calc R 1 . .
C C15 0.3516(3) 0.04072(19) 0.2906(4) 0.0300(8) Uani d . 1 . .
H H15A 0.3132 0.0240 0.3895 0.036 Uiso calc R 1 . .
H H15B 0.4250 0.0100 0.2801 0.036 Uiso calc R 1 . .

loop_
_atom_site_aniso_label
_atom_site_aniso_U_11
_atom_site_aniso_U_22
_atom_site_aniso_U_33
_atom_site_aniso_U_12
_atom_site_aniso_U_13
_atom_site_aniso_U_23
Cu1 0.0263(2) 0.0346(2) 0.0246(2) 0.00112(18) 0.00036(16) -0.00404(17)
N1 0.0309(18) 0.0366(17) 0.0272(16) -0.0056(12) 0.0035(12) -0.0042(12)
N2 0.0262(16) 0.0254(15) 0.0255(15) 0.0003(11) 0.0006(11) 0.0015(11)
O1 0.0312(15) 0.0577(17) 0.0430(16) 0.0065(12) -0.0044(11) -0.0243(13)
Br1 0.0439(3) 0.0565(3) 0.0286(2) 0.00307(19) 0.00991(16) 0.00076(18)
C1 0.031(2) 0.0294(18) 0.037(2) -0.0027(15) -0.0023(15) 0.0009(15)
C2 0.032(2) 0.0254(17) 0.038(2) -0.0024(15) -0.0060(15) -0.0011(16)
C3 0.053(3) 0.033(2) 0.041(2) -0.0026(18) -0.0108(18) -0.0011(17)
C4 0.047(3) 0.053(3) 0.052(3) -0.011(2) -0.025(2) 0.008(2)
C5 0.038(3) 0.072(3) 0.062(3) -0.001(2) -0.016(2) 0.011(3)
C6 0.032(2) 0.056(3) 0.062(3) 0.0000(18) 0.001(2) 0.006(2)
C7 0.023(2) 0.0343(19) 0.044(2) -0.0033(15) 0.0089(16) -0.0029(16)
C8 0.032(2) 0.083(3) 0.052(3) 0.000(2) 0.0083(19) -0.019(2)
C9 0.033(2) 0.059(2) 0.029(2) -0.0121(18) 0.0057(16) -0.0005(18)
C10 0.037(2) 0.041(2) 0.0274(19) -0.0124(17) 0.0010(15) 0.0044(16)
C11 0.037(2) 0.034(2) 0.039(2) 0.0100(16) 0.0004(16) -0.0004(17)
C12 0.038(2) 0.058(3) 0.047(2) 0.018(2) -0.0096(18) 0.003(2)
C13 0.036(2) 0.074(3) 0.043(2) -0.011(2) -0.0067(18) 0.005(2)
C14 0.042(2) 0.036(2) 0.033(2) -0.0079(17) 0.0008(16) -0.0017(16)
C15 0.034(2) 0.0250(18) 0.0307(19) 0.0006(15) 0.0042(15) 0.0024(15)

loop_
_atom_type_symbol
_atom_type_description
_atom_type_scat_dispersion_real
_atom_type_scat_dispersion_imag
_atom_type_scat_source
C C 0.0033 0.0016 'International Tables Vol C Tables 4.2.6.8 and 6.1.1.4'
H H 0.0000 0.0000 'International Tables Vol C Tables 4.2.6.8 and 6.1.1.4'
N N 0.0061 0.0033 'International Tables Vol C Tables 4.2.6.8 and 6.1.1.4'
O O 0.0106 0.0060 'International Tables Vol C Tables 4.2.6.8 and 6.1.1.4'
Cu Cu 0.3201 1.2651 'International Tables Vol C Tables 4.2.6.8 and 6.1.1.4'
Br Br -0.2901 2.4595 'International Tables Vol C Tables 4.2.6.8 and 6.1.1.4'

loop_
_geom_angle_atom_site_label_1
_geom_angle_atom_site_label_2
_geom_angle_atom_site_label_3
_geom_angle_site_symmetry_1
_geom_angle_site_symmetry_3
_geom_angle
_geom_angle_publ_flag
O1 Cu1 N1 . . 91.04(11) y
O1 Cu1 N2 . . 162.99(11) y
N1 Cu1 N2 . . 86.20(11) y
O1 Cu1 Br1 . . 92.26(8) y
N1 Cu1 Br1 . . 159.19(8) y
N2 Cu1 Br1 . . 96.27(8) y
C7 N1 C9 . . 121.3(3) ?
C7 N1 Cu1 . . 127.4(2) ?
C9 N1 Cu1 . . 111.1(2) ?
C10 N2 C11 . . 110.8(3) ?
C10 N2 C15 . . 112.3(2) ?
C11 N2 C15 . . 108.8(3) ?
C10 N2 Cu1 . . 101.6(2) ?
C11 N2 Cu1 . . 113.9(2) ?
C15 N2 Cu1 . . 109.4(2) ?
C2 O1 Cu1 . . 126.6(2) ?
C6 C1 C2 . . 117.8(3) ?
C6 C1 C7 . . 120.3(3) ?
C2 C1 C7 . . 121.6(3) ?
O1 C2 C3 . . 117.1(3) ?
O1 C2 C1 . . 125.6(3) ?
C3 C2 C1 . . 117.4(3) ?
C4 C3 C2 . . 122.4(4) ?
C4 C3 H3 . . 118.8 ?
C2 C3 H3 . . 118.8 ?
C3 C4 C5 . . 120.1(4) ?
C3 C4 H4 . . 119.9 ?
C5 C4 H4 . . 119.9 ?
C6 C5 C4 . . 119.3(4) ?
C6 C5 H5 . . 120.4 ?
C4 C5 H5 . . 120.4 ?
C5 C6 C1 . . 122.9(4) ?
C5 C6 H6 . . 118.5 ?
C1 C6 H6 . . 118.5 ?
N1 C7 C1 . . 121.6(3) ?
N1 C7 C8 . . 120.2(3) ?
C1 C7 C8 . . 118.2(3) ?
C7 C8 H8A . . 109.5 ?
C7 C8 H8B . . 109.5 ?
H8A C8 H8B . . 109.5 ?
C7 C8 H8C . . 109.5 ?
H8A C8 H8C . . 109.5 ?
H8B C8 H8C . . 109.5 ?
N1 C9 C10 . . 107.9(3) ?
N1 C9 H9A . . 110.1 ?
C10 C9 H9A . . 110.1 ?
N1 C9 H9B . . 110.1 ?
C10 C9 H9B . . 110.1 ?
H9A C9 H9B . . 108.4 ?
N2 C10 C9 . . 110.6(3) ?
N2 C10 H10A . . 109.5 ?
C9 C10 H10A . . 109.5 ?
N2 C10 H10B . . 109.5 ?
C9 C10 H10B . . 109.5 ?
H10A C10 H10B . . 108.1 ?
N2 C11 C12 . . 112.7(3) ?
N2 C11 H11A . . 109.1 ?
C12 C11 H11A . . 109.1 ?
N2 C11 H11B . . 109.1 ?
C12 C11 H11B . . 109.1 ?
H11A C11 H11B . . 107.8 ?
C13 C12 C11 . . 111.2(3) ?
C13 C12 H12A . . 109.4 ?
C11 C12 H12A . . 109.4 ?
C13 C12 H12B . . 109.4 ?
C11 C12 H12B . . 109.4 ?
H12A C12 H12B . . 108.0 ?
C12 C13 C14 . . 110.4(3) ?
C12 C13 H13A . . 109.6 ?
C14 C13 H13A . . 109.6 ?
C12 C13 H13B . . 109.6 ?
C14 C13 H13B . . 109.6 ?
H13A C13 H13B . . 108.1 ?
C15 C14 C13 . . 110.7(3) ?
C15 C14 H14A . . 109.5 ?
C13 C14 H14A . . 109.5 ?
C15 C14 H14B . . 109.5 ?
C13 C14 H14B . . 109.5 ?
H14A C14 H14B . . 108.1 ?
N2 C15 C14 . . 113.3(3) ?
N2 C15 H15A . . 108.9 ?
C14 C15 H15A . . 108.9 ?
N2 C15 H15B . . 108.9 ?
C14 C15 H15B . . 108.9 ?
H15A C15 H15B . . 107.7 ?

loop_
_geom_bond_atom_site_label_1
_geom_bond_atom_site_label_2
_geom_bond_site_symmetry_2
_geom_bond_distance
_geom_bond_publ_flag
Cu1 O1 . 1.872(3) y
Cu1 N1 . 1.954(3) y
Cu1 N2 . 2.034(3) y
Cu1 Br1 . 2.4030(7) y
N1 C7 . 1.281(4) ?
N1 C9 . 1.482(5) ?
N2 C10 . 1.485(4) ?
N2 C11 . 1.493(4) ?
N2 C15 . 1.495(4) ?
O1 C2 . 1.296(4) ?
C1 C6 . 1.405(5) ?
C1 C2 . 1.425(5) ?
C1 C7 . 1.464(5) ?
C2 C3 . 1.417(5) ?
C3 C4 . 1.364(5) ?
C3 H3 . 0.9300 ?
C4 C5 . 1.380(6) ?
C4 H4 . 0.9300 ?
C5 C6 . 1.366(6) ?
C5 H5 . 0.9300 ?
C6 H6 . 0.9300 ?
C7 C8 . 1.512(5) ?
C8 H8A . 0.9600 ?
C8 H8B . 0.9600 ?
C8 H8C . 0.9600 ?
C9 C10 . 1.487(5) ?
C9 H9A . 0.9700 ?
C9 H9B . 0.9700 ?
C10 H10A . 0.9700 ?
C10 H10B . 0.9700 ?
C11 C12 . 1.528(5) ?
C11 H11A . 0.9700 ?
C11 H11B . 0.9700 ?
C12 C13 . 1.508(6) ?
C12 H12A . 0.9700 ?
C12 H12B . 0.9700 ?
C13 C14 . 1.520(5) ?
C13 H13A . 0.9700 ?
C13 H13B . 0.9700 ?
C14 C15 . 1.513(5) ?
C14 H14A . 0.9700 ?
C14 H14B . 0.9700 ?
C15 H15A . 0.9700 ?
C15 H15B . 0.9700 ?
